data_4115998
loop_
_publ_author_name
'Yoshihiko Yamamoto'
'Hideaki Kitahara'
'Ryuji Ogawa'
'Hiroyuki Kawaguchi'
'Kazuyuki Tatsumi'
'Kenji Itoh'

_publ_section_title
;
 Ru(II)-Catalyzed Cycloadditions of 1,6-Heptadiynes with Alkenes: New
 Synthetic Potential of Ruthenacyclopentatrienes as Biscarbenoids in
 Tandem Cyclopropanation of Bicycloalkenes and Heteroatom-Assisted
 Cyclocotrimerization of 1,6-Heptadiynes with Heterocyclic Alkenes
;
_journal_name_full 'Journal of the American Chemical Society'
_journal_page_first 4310
_journal_page_last 4319
_journal_paper_doi 10.1021/ja9942890
_journal_volume 122
_journal_year 2000
_chemical_formula_sum 'C31 H40 O6'
_chemical_formula_weight 508.65
_space_group_IT_number 4
_symmetry_cell_setting monoclinic
_symmetry_Int_Tables_number 4
_symmetry_space_group_name_Hall 'P 2yb'
_symmetry_space_group_name_H-M 'P 1 21 1'
_audit_creation_date 'Thu May 20 08:44:20 1999'
_audit_creation_method 'from TEXRAY.INF file'
_cell_angle_alpha 90
_cell_angle_beta 98.802(1)
_cell_angle_gamma 90
_cell_formula_units_Z 4
_cell_length_a 11.986(1)
_cell_length_b 11.9379(5)
_cell_length_c 19.3898(7)
_cell_measurement_reflns_used 0
_cell_measurement_temperature 273.2
_cell_measurement_theta_max 0.0
_cell_measurement_theta_min 0.0
_cell_volume 2741.8(3)
_computing_cell_refinement 'MSC/AFC Diffractometer Control'
_computing_data_collection 'MSC/AFC Diffractometer Control'
_computing_data_reduction teXsan
_computing_publication_material teXsan
_computing_structure_refinement teXsan
_diffrn_ambient_temperature 273.2
_diffrn_measurement_device_type 'Rigaku unknown'
_diffrn_orient_matrix_UB_11 0.00000
_diffrn_orient_matrix_UB_12 0.00000
_diffrn_orient_matrix_UB_13 0.00000
_diffrn_orient_matrix_UB_21 0.00000
_diffrn_orient_matrix_UB_22 0.00000
_diffrn_orient_matrix_UB_23 0.00000
_diffrn_orient_matrix_UB_31 0.00000
_diffrn_orient_matrix_UB_32 0.00000
_diffrn_orient_matrix_UB_33 0.00000
_diffrn_radiation_detector 'scintillation counter'
_diffrn_radiation_monochromator graphite
_diffrn_radiation_source 'Rigaku sealed tube'
_diffrn_radiation_type 'Mo K\a'
_diffrn_radiation_wavelength 0.7107
_diffrn_reflns_av_R_equivalents 0.000
_diffrn_reflns_av_sigmaI/netI 0.072
_diffrn_reflns_limit_h_max 15
_diffrn_reflns_limit_h_min 0
_diffrn_reflns_limit_k_max 15
_diffrn_reflns_limit_k_min 0
_diffrn_reflns_limit_l_max 25
_diffrn_reflns_limit_l_min -25
_diffrn_reflns_number 6298
_diffrn_reflns_reduction_process 'Lp corrections applied'
_diffrn_reflns_theta_max 0.00
_diffrn_reflns_theta_min 0.00
_diffrn_standards_decay_% 0.00
_diffrn_standards_interval_count 0
_diffrn_standards_number 0
_exptl_absorpt_coefficient_mu 0.084
_exptl_absorpt_correction_type none
_exptl_crystal_colour colorless
_exptl_crystal_density_diffrn 1.232
_exptl_crystal_description needle
_exptl_crystal_F_000 1096.00
_exptl_crystal_size_max 0.150
_exptl_crystal_size_mid 0.040
_exptl_crystal_size_min 0.020
_refine_diff_density_max 0.33
_refine_diff_density_min -0.44
_refine_ls_abs_structure_Flack 3.0(9)
_refine_ls_extinction_method none
_refine_ls_goodness_of_fit_ref 1.879
_refine_ls_hydrogen_treatment noref
_refine_ls_matrix_type full
_refine_ls_number_constraints 0
_refine_ls_number_parameters 668
_refine_ls_number_reflns 6260
_refine_ls_number_restraints 0
_refine_ls_R_factor_all 0.0740
_refine_ls_R_factor_gt 0.0536
_refine_ls_shift/su_max 0.0880
_refine_ls_shift/su_mean 0.0100
_refine_ls_structure_factor_coef F
_refine_ls_weighting_details 'w = 1/[\s^2^(Fo) + 0.00010|Fo|^2^]'
_refine_ls_weighting_scheme calc
_refine_ls_wR_factor_gt 0.0533
_refine_ls_wR_factor_ref 0.0545
_reflns_number_gt 4807
_reflns_number_total 6298
_reflns_threshold_expression >2.0sigma(I)
_cod_data_source_file ja9942890_1.cif
_cod_data_source_block C31H40O6
_cod_original_cell_volume 2741.9(2)
_cod_original_sg_symbol_H-M 'P 21 '
_cod_original_formula_sum 'C31 H40 O6 '
_cod_database_code 4115998

loop_
_symmetry_equiv_pos_as_xyz
x,y,z
-x,1/2+y,-z

loop_
_atom_site_label
_atom_site_type_symbol
_atom_site_fract_x
_atom_site_fract_y
_atom_site_fract_z
_atom_site_U_iso_or_equiv
_atom_site_adp_type
_atom_site_occupancy
_atom_site_calc_flag
O(1) O 0.5565(2) 0.2521(4) 0.97271(9) 0.0411(6) Uani 1.00 d
O(2) O 0.3016(2) -0.1969(4) 0.37641(10) 0.0528(7) Uani 1.00 d
O(3) O 0.0222(1) 0.1149(4) 0.63306(9) 0.0353(5) Uani 1.00 d
O(4) O 0.0575(1) 0.2780(4) 0.68947(9) 0.0298(5) Uani 1.00 d
O(5) O 0.2444(2) 0.3862(4) 0.5667(1) 0.0517(7) Uani 1.00 d
O(6) O 0.0759(2) 0.3100(4) 0.5342(1) 0.0695(8) Uani 1.00 d
O(7) O 0.1531(2) -0.2364(4) 0.6643(1) 0.0741(8) Uani 1.00 d
O(8) O 1.0599(2) -0.2474(4) 1.0964(1) 0.0625(7) Uani 1.00 d
O(9) O 0.8793(2) -0.4473(4) 0.75658(10) 0.0536(7) Uani 1.00 d
O(10) O 0.7897(2) -0.3690(4) 0.65975(8) 0.0382(5) Uani 1.00 d
O(11) O 0.6875(2) -0.1156(4) 0.71410(10) 0.0408(6) Uani 1.00 d
O(12) O 0.8712(2) -0.1583(4) 0.7314(1) 0.0445(6) Uani 1.00 d
C(1) C 0.1948(2) 0.2167(4) 0.6235(1) 0.0288(6) Uani 1.00 d
C(2) C 0.2926(2) 0.2388(4) 0.6850(1) 0.0299(7) Uani 1.00 d
C(3) C 0.3816(2) 0.1539(4) 0.6754(1) 0.0232(6) Uani 1.00 d
C(4) C 0.3509(2) 0.0862(4) 0.6210(1) 0.0249(6) Uani 1.00 d
C(5) C 0.2334(2) 0.1147(4) 0.5840(1) 0.0434(8) Uani 1.00 d
C(6) C 0.4922(2) 0.1495(4) 0.7220(1) 0.0246(6) Uani 1.00 d
C(7) C 0.5242(2) 0.2359(4) 0.7788(1) 0.0215(6) Uani 1.00 d
C(8) C 0.6492(2) 0.2544(4) 0.8060(1) 0.0288(6) Uani 1.00 d
C(9) C 0.6624(2) 0.2981(4) 0.8821(1) 0.0275(6) Uani 1.00 d
C(10) C 0.6057(2) 0.2168(4) 0.9271(1) 0.0261(6) Uani 1.00 d
C(11) C 0.6175(2) 0.0916(4) 0.9153(1) 0.0323(7) Uani 1.00 d
C(12) C 0.6076(2) 0.0673(4) 0.8360(1) 0.0293(7) Uani 1.00 d
C(13) C 0.4978(2) 0.1177(4) 0.7985(1) 0.0237(6) Uani 1.00 d
C(14) C 0.6985(2) 0.1354(4) 0.8072(1) 0.0347(7) Uani 1.00 d
C(15) C 0.6241(3) 0.4170(4) 0.8886(2) 0.0423(8) Uani 1.00 d
C(16) C 0.5365(2) 0.0232(4) 0.9520(2) 0.0427(9) Uani 1.00 d
C(17) C 0.4166(2) -0.0081(4) 0.5992(1) 0.0277(7) Uani 1.00 d
C(18) C 0.3548(2) -0.1046(4) 0.5579(1) 0.0266(6) Uani 1.00 d
C(19) C 0.4125(2) -0.2172(4) 0.5569(1) 0.0329(7) Uani 1.00 d
C(20) C 0.3649(2) -0.2780(4) 0.4882(1) 0.0361(7) Uani 1.00 d
C(21) C 0.3762(2) -0.2035(4) 0.4265(1) 0.0316(7) Uani 1.00 d
C(22) C 0.4852(2) -0.1374(4) 0.4277(1) 0.0271(6) Uani 1.00 d
C(23) C 0.5216(2) -0.0896(4) 0.5019(1) 0.0273(7) Uani 1.00 d
C(24) C 0.4234(2) -0.0228(4) 0.5222(1) 0.0231(6) Uani 1.00 d
C(25) C 0.5355(2) -0.1860(4) 0.5536(1) 0.0318(7) Uani 1.00 d
C(26) C 0.2453(3) -0.3235(4) 0.4861(2) 0.0525(10) Uani 1.00 d
C(27) C 0.4778(2) -0.0502(4) 0.3705(1) 0.0390(8) Uani 1.00 d
C(28) C 0.0819(2) 0.1941(4) 0.6481(1) 0.0233(6) Uani 1.00 d
C(29) C -0.0532(2) 0.2731(4) 0.7106(1) 0.0359(8) Uani 1.00 d
C(30) C 0.1774(2) 0.3147(4) 0.5733(1) 0.0357(7) Uani 1.00 d
C(31) C 0.0494(4) 0.3954(6) 0.4808(2) 0.116(2) Uani 1.00 d
C(32) C 0.7512(2) -0.2944(4) 0.7656(1) 0.0253(6) Uani 1.00 d
C(33) C 0.6248(2) -0.3252(4) 0.7616(1) 0.0295(7) Uani 1.00 d
C(34) C 0.5979(2) -0.2969(4) 0.8333(1) 0.0244(6) Uani 1.00 d
C(35) C 0.6918(2) -0.2773(4) 0.8787(1) 0.0232(6) Uani 1.00 d
C(36) C 0.7964(2) -0.2886(4) 0.8451(1) 0.0295(7) Uani 1.00 d
C(37) C 0.4809(2) -0.2983(4) 0.8484(1) 0.0273(6) Uani 1.00 d
C(38) C 0.3872(2) -0.3459(4) 0.7947(1) 0.0257(6) Uani 1.00 d
C(39) C 0.2774(2) -0.3838(4) 0.8171(1) 0.0334(7) Uani 1.00 d
C(40) C 0.1817(2) -0.3743(4) 0.7549(2) 0.0370(7) Uani 1.00 d
C(41) C 0.1757(2) -0.2551(4) 0.7269(1) 0.0359(7) Uani 1.00 d
C(42) C 0.1952(2) -0.1599(4) 0.7782(1) 0.0349(7) Uani 1.00 d
C(43) C 0.2907(2) -0.1892(4) 0.8383(1) 0.0330(7) Uani 1.00 d
C(44) C 0.3944(2) -0.2212(4) 0.8072(1) 0.0244(6) Uani 1.00 d
C(45) C 0.2583(2) -0.2971(4) 0.8719(1) 0.0363(7) Uani 1.00 d
C(46) C 0.1875(3) -0.4592(4) 0.6976(2) 0.065(1) Uani 1.00 d
C(47) C 0.2157(3) -0.0496(4) 0.7440(2) 0.062(1) Uani 1.00 d
C(48) C 0.6987(2) -0.2562(4) 0.9542(1) 0.0262(6) Uani 1.00 d
C(49) C 0.7916(2) -0.3144(4) 1.0031(1) 0.0269(6) Uani 1.00 d
C(50) C 0.7768(2) -0.3304(4) 1.0791(1) 0.0359(7) Uani 1.00 d
C(51) C 0.8947(2) -0.3392(4) 1.1233(1) 0.0383(7) Uani 1.00 d
C(52) C 0.9628(2) -0.2374(4) 1.1073(1) 0.0364(7) Uani 1.00 d
C(53) C 0.9065(2) -0.1237(4) 1.1045(1) 0.0404(8) Uani 1.00 d
C(54) C 0.7867(2) -0.1346(4) 1.0615(1) 0.0358(7) Uani 1.00 d
C(55) C 0.7970(2) -0.1895(4) 0.9920(1) 0.0264(6) Uani 1.00 d
C(56) C 0.7221(2) -0.2212(4) 1.0969(1) 0.0399(8) Uani 1.00 d
C(57) C 0.9555(3) -0.4475(5) 1.1133(2) 0.056(1) Uani 1.00 d
C(58) C 0.9794(3) -0.0336(4) 1.0779(2) 0.061(1) Uani 1.00 d
C(59) C 0.8144(2) -0.3798(4) 0.7293(1) 0.0289(7) Uani 1.00 d
C(60) C 0.8492(3) -0.4429(4) 0.6194(1) 0.0504(10) Uani 1.00 d
C(61) C 0.7628(2) -0.1796(4) 0.7338(1) 0.0299(6) Uani 1.00 d
C(62) C 0.8950(3) -0.0528(4) 0.7000(2) 0.056(1) Uani 1.00 d
H(1) H 0.3217 0.3138 0.6825 0.0358 Uiso 1.00 calc
H(2) H 0.2667 0.2277 0.7295 0.0358 Uiso 1.00 calc
H(3) H 0.1826 0.0515 0.5862 0.0521 Uiso 1.00 calc
H(4) H 0.2355 0.1333 0.5356 0.0521 Uiso 1.00 calc
H(5) H 0.5545 0.1217 0.7002 0.0295 Uiso 1.00 calc
H(6) H 0.4709 0.2945 0.7847 0.0258 Uiso 1.00 calc
H(7) H 0.6842 0.3037 0.7761 0.0346 Uiso 1.00 calc
H(8) H 0.7425 0.2962 0.9000 0.0330 Uiso 1.00 calc
H(9) H 0.6934 0.0704 0.9362 0.0388 Uiso 1.00 calc
H(10) H 0.6133 -0.0125 0.8264 0.0352 Uiso 1.00 calc
H(11) H 0.4281 0.1027 0.8167 0.0284 Uiso 1.00 calc
H(12) H 0.7075 0.1103 0.7607 0.0416 Uiso 1.00 calc
H(13) H 0.7705 0.1304 0.8376 0.0416 Uiso 1.00 calc
H(14) H 0.6428 0.4406 0.9368 0.0508 Uiso 1.00 calc
H(15) H 0.6618 0.4647 0.8591 0.0508 Uiso 1.00 calc
H(16) H 0.5431 0.4211 0.8743 0.0508 Uiso 1.00 calc
H(17) H 0.5517 0.0373 1.0018 0.0513 Uiso 1.00 calc
H(18) H 0.4594 0.0439 0.9341 0.0513 Uiso 1.00 calc
H(19) H 0.5471 -0.0563 0.9435 0.0513 Uiso 1.00 calc
H(20) H 0.4839 -0.0288 0.6312 0.0333 Uiso 1.00 calc
H(21) H 0.2731 -0.1020 0.5471 0.0319 Uiso 1.00 calc
H(22) H 0.4050 -0.2623 0.5977 0.0395 Uiso 1.00 calc
H(23) H 0.4132 -0.3428 0.4847 0.0434 Uiso 1.00 calc
H(24) H 0.5429 -0.1909 0.4193 0.0326 Uiso 1.00 calc
H(25) H 0.5897 -0.0452 0.5048 0.0328 Uiso 1.00 calc
H(26) H 0.3843 0.0297 0.4890 0.0277 Uiso 1.00 calc
H(27) H 0.5742 -0.1627 0.5989 0.0382 Uiso 1.00 calc
H(28) H 0.5762 -0.2484 0.5368 0.0382 Uiso 1.00 calc
H(29) H 0.1943 -0.2625 0.4914 0.0630 Uiso 1.00 calc
H(30) H 0.2215 -0.3610 0.4418 0.0630 Uiso 1.00 calc
H(31) H 0.2443 -0.3770 0.5239 0.0630 Uiso 1.00 calc
H(32) H 0.5493 -0.0115 0.3736 0.0468 Uiso 1.00 calc
H(33) H 0.4608 -0.0871 0.3254 0.0468 Uiso 1.00 calc
H(34) H 0.4184 0.0025 0.3758 0.0468 Uiso 1.00 calc
H(35) H -0.0625 0.3359 0.7407 0.0431 Uiso 1.00 calc
H(36) H -0.1107 0.2755 0.6696 0.0431 Uiso 1.00 calc
H(37) H -0.0605 0.2035 0.7357 0.0431 Uiso 1.00 calc
H(38) H 0.0530 0.4683 0.5026 0.1387 Uiso 1.00 calc
H(39) H 0.1036 0.3912 0.4485 0.1387 Uiso 1.00 calc
H(40) H -0.0260 0.3823 0.4558 0.1387 Uiso 1.00 calc
H(41) H 0.5786 -0.2818 0.7260 0.0353 Uiso 1.00 calc
H(42) H 0.6128 -0.4047 0.7517 0.0353 Uiso 1.00 calc
H(43) H 0.8373 -0.3568 0.8607 0.0354 Uiso 1.00 calc
H(44) H 0.8454 -0.2246 0.8557 0.0354 Uiso 1.00 calc
H(45) H 0.4726 -0.3106 0.8968 0.0328 Uiso 1.00 calc
H(46) H 0.4067 -0.3754 0.7513 0.0308 Uiso 1.00 calc
H(47) H 0.2832 -0.4594 0.8363 0.0400 Uiso 1.00 calc
H(48) H 0.1117 -0.3885 0.7728 0.0444 Uiso 1.00 calc
H(49) H 0.1267 -0.1518 0.7986 0.0419 Uiso 1.00 calc
H(50) H 0.3057 -0.1291 0.8718 0.0396 Uiso 1.00 calc
H(51) H 0.4179 -0.1739 0.7716 0.0293 Uiso 1.00 calc
H(52) H 0.1801 -0.2962 0.8793 0.0436 Uiso 1.00 calc
H(53) H 0.3066 -0.3114 0.9160 0.0436 Uiso 1.00 calc
H(54) H 0.1899 -0.5346 0.7171 0.0779 Uiso 1.00 calc
H(55) H 0.1214 -0.4521 0.6622 0.0779 Uiso 1.00 calc
H(56) H 0.2549 -0.4466 0.6768 0.0779 Uiso 1.00 calc
H(57) H 0.2278 0.0082 0.7792 0.0749 Uiso 1.00 calc
H(58) H 0.2818 -0.0564 0.7210 0.0749 Uiso 1.00 calc
H(59) H 0.1505 -0.0313 0.7099 0.0749 Uiso 1.00 calc
H(60) H 0.6273 -0.2477 0.9713 0.0315 Uiso 1.00 calc
H(61) H 0.8440 -0.3628 0.9834 0.0322 Uiso 1.00 calc
H(62) H 0.7301 -0.3953 1.0853 0.0431 Uiso 1.00 calc
H(63) H 0.8851 -0.3352 1.1720 0.0460 Uiso 1.00 calc
H(64) H 0.8974 -0.1042 1.1518 0.0485 Uiso 1.00 calc
H(65) H 0.7476 -0.0638 1.0557 0.0430 Uiso 1.00 calc
H(66) H 0.8526 -0.1609 0.9652 0.0316 Uiso 1.00 calc
H(67) H 0.6423 -0.2204 1.0782 0.0478 Uiso 1.00 calc
H(68) H 0.7319 -0.2098 1.1470 0.0478 Uiso 1.00 calc
H(69) H 0.9106 -0.5106 1.1252 0.0675 Uiso 1.00 calc
H(70) H 0.9669 -0.4544 1.0650 0.0675 Uiso 1.00 calc
H(71) H 1.0282 -0.4483 1.1433 0.0675 Uiso 1.00 calc
H(72) H 1.0514 -0.0300 1.1083 0.0733 Uiso 1.00 calc
H(73) H 0.9916 -0.0526 1.0310 0.0733 Uiso 1.00 calc
H(74) H 0.9414 0.0377 1.0776 0.0733 Uiso 1.00 calc
H(75) H 0.8323 -0.5205 0.6298 0.0605 Uiso 1.00 calc
H(76) H 0.8256 -0.4290 0.5701 0.0605 Uiso 1.00 calc
H(77) H 0.9297 -0.4305 0.6312 0.0605 Uiso 1.00 calc
H(78) H 0.9759 -0.0452 0.7016 0.0669 Uiso 1.00 calc
H(79) H 0.8582 -0.0516 0.6519 0.0669 Uiso 1.00 calc
H(80) H 0.8668 0.0078 0.7256 0.0669 Uiso 1.00 calc

loop_
_atom_site_aniso_label
_atom_site_aniso_U_11
_atom_site_aniso_U_22
_atom_site_aniso_U_33
_atom_site_aniso_U_12
_atom_site_aniso_U_13
_atom_site_aniso_U_23
O(1) 0.039(1) 0.055(1) 0.0306(10) 0.0038(10) 0.0112(8) -0.0075(10)
O(2) 0.035(1) 0.081(2) 0.037(1) -0.007(1) -0.0119(9) -0.006(1)
O(3) 0.0312(10) 0.029(1) 0.044(1) -0.0017(8) 0.0011(9) -0.0022(9)
O(4) 0.0202(8) 0.035(1) 0.0345(9) 0.0002(8) 0.0058(7) -0.0082(8)
O(5) 0.034(1) 0.068(2) 0.054(1) -0.015(1) 0.0095(10) 0.008(1)
O(6) 0.041(1) 0.103(2) 0.056(1) -0.028(1) -0.019(1) 0.045(1)
O(7) 0.073(2) 0.108(2) 0.036(1) 0.014(2) -0.009(1) 0.012(1)
O(8) 0.0202(9) 0.090(2) 0.075(2) -0.002(1) 0.0010(10) 0.013(1)
O(9) 0.068(1) 0.059(2) 0.031(1) 0.034(1) -0.002(1) 0.002(1)
O(10) 0.042(1) 0.052(1) 0.0201(8) 0.0123(9) 0.0021(8) -0.0031(9)
O(11) 0.038(1) 0.036(1) 0.045(1) 0.0087(9) -0.0044(9) 0.0015(10)
O(12) 0.0298(9) 0.043(1) 0.062(1) -0.0042(9) 0.0083(10) 0.013(1)
C(1) 0.018(1) 0.045(2) 0.021(1) 0.002(1) -0.0034(9) -0.010(1)
C(2) 0.019(1) 0.046(2) 0.024(1) 0.002(1) -0.0012(10) -0.010(1)
C(3) 0.019(1) 0.035(2) 0.017(1) -0.0026(10) 0.0047(9) -0.003(1)
C(4) 0.021(1) 0.034(2) 0.020(1) -0.001(1) 0.0036(9) -0.004(1)
C(5) 0.025(1) 0.070(2) 0.032(1) 0.011(1) -0.006(1) -0.027(1)
C(6) 0.018(1) 0.037(2) 0.019(1) -0.001(1) 0.0029(9) -0.006(1)
C(7) 0.020(1) 0.025(1) 0.019(1) -0.003(1) 0.0045(9) -0.0048(10)
C(8) 0.022(1) 0.041(2) 0.024(1) -0.008(1) 0.003(1) -0.002(1)
C(9) 0.017(1) 0.038(1) 0.025(1) -0.006(1) -0.0037(10) -0.009(1)
C(10) 0.019(1) 0.037(1) 0.020(1) 0.001(1) -0.0071(9) -0.004(1)
C(11) 0.025(1) 0.038(1) 0.030(1) 0.006(1) -0.010(1) 0.002(1)
C(12) 0.025(1) 0.028(2) 0.032(1) 0.006(1) -0.005(1) -0.007(1)
C(13) 0.018(1) 0.029(1) 0.023(1) -0.001(1) -0.0005(9) -0.005(1)
C(14) 0.017(1) 0.052(2) 0.034(1) 0.005(1) 0.001(1) -0.015(1)
C(15) 0.051(2) 0.034(2) 0.038(2) -0.005(1) -0.007(1) -0.008(1)
C(16) 0.039(2) 0.041(2) 0.044(2) -0.004(1) -0.008(1) 0.017(1)
C(17) 0.025(1) 0.035(2) 0.021(1) 0.000(1) -0.0029(10) -0.004(1)
C(18) 0.023(1) 0.032(1) 0.024(1) -0.0049(10) -0.0002(10) -0.002(1)
C(19) 0.039(1) 0.027(2) 0.031(1) -0.002(1) -0.002(1) 0.006(1)
C(20) 0.037(1) 0.023(2) 0.045(1) 0.000(1) -0.002(1) -0.008(1)
C(21) 0.031(1) 0.027(2) 0.035(1) 0.005(1) 0.000(1) -0.017(1)
C(22) 0.025(1) 0.032(2) 0.025(1) 0.009(1) 0.006(1) -0.008(1)
C(23) 0.022(1) 0.030(2) 0.030(1) 0.004(1) 0.001(1) -0.008(1)
C(24) 0.019(1) 0.028(2) 0.021(1) 0.0008(9) 0.0019(9) -0.003(1)
C(25) 0.030(1) 0.028(2) 0.033(1) 0.009(1) -0.007(1) -0.006(1)
C(26) 0.050(2) 0.039(2) 0.066(2) -0.018(2) 0.002(2) -0.006(2)
C(27) 0.042(2) 0.048(2) 0.029(1) 0.007(1) 0.014(1) -0.003(1)
C(28) 0.021(1) 0.027(1) 0.020(1) 0.0040(10) -0.0046(9) 0.0038(10)
C(29) 0.021(1) 0.049(2) 0.039(1) 0.005(1) 0.006(1) -0.005(1)
C(30) 0.025(1) 0.060(2) 0.022(1) -0.005(1) 0.004(1) -0.002(1)
C(31) 0.088(3) 0.154(5) 0.088(3) -0.044(3) -0.038(3) 0.095(3)
C(32) 0.021(1) 0.032(1) 0.021(1) 0.001(1) -0.0003(10) 0.001(1)
C(33) 0.021(1) 0.044(2) 0.022(1) -0.001(1) -0.0017(10) -0.002(1)
C(34) 0.024(1) 0.026(1) 0.022(1) 0.001(1) -0.0016(9) 0.003(1)
C(35) 0.023(1) 0.025(2) 0.021(1) 0.003(1) -0.0004(9) 0.001(1)
C(36) 0.021(1) 0.045(2) 0.020(1) 0.001(1) -0.0031(10) -0.002(1)
C(37) 0.023(1) 0.038(2) 0.019(1) 0.001(1) -0.0028(9) 0.004(1)
C(38) 0.020(1) 0.028(1) 0.028(1) 0.000(1) -0.0003(9) -0.001(1)
C(39) 0.026(1) 0.026(2) 0.047(1) -0.004(1) 0.004(1) 0.011(1)
C(40) 0.020(1) 0.039(2) 0.051(2) -0.006(1) 0.002(1) -0.005(1)
C(41) 0.021(1) 0.048(2) 0.036(1) 0.004(1) -0.003(1) 0.005(1)
C(42) 0.019(1) 0.035(2) 0.051(2) 0.003(1) 0.004(1) 0.004(1)
C(43) 0.024(1) 0.039(2) 0.036(1) -0.002(1) 0.0035(10) -0.011(1)
C(44) 0.021(1) 0.026(1) 0.025(1) -0.002(1) 0.0011(9) 0.004(1)
C(45) 0.024(1) 0.056(2) 0.028(1) -0.003(1) 0.002(1) 0.004(1)
C(46) 0.039(2) 0.064(3) 0.089(3) -0.008(2) 0.000(2) -0.045(2)
C(47) 0.039(2) 0.044(2) 0.104(3) 0.006(1) 0.009(2) 0.031(2)
C(48) 0.018(1) 0.040(2) 0.020(1) 0.001(1) -0.0009(9) 0.000(1)
C(49) 0.023(1) 0.035(1) 0.022(1) 0.002(1) -0.0006(10) 0.003(1)
C(50) 0.032(1) 0.052(2) 0.022(1) -0.014(1) -0.002(1) 0.007(1)
C(51) 0.032(1) 0.057(2) 0.023(1) -0.005(1) -0.002(1) 0.013(1)
C(52) 0.023(1) 0.060(2) 0.023(1) -0.006(1) -0.008(1) 0.003(1)
C(53) 0.041(1) 0.056(2) 0.022(1) -0.007(1) -0.002(1) -0.010(1)
C(54) 0.034(1) 0.051(2) 0.021(1) 0.006(1) -0.002(1) -0.006(1)
C(55) 0.025(1) 0.033(1) 0.020(1) -0.002(1) 0.0017(10) -0.005(1)
C(56) 0.025(1) 0.075(2) 0.019(1) 0.004(1) 0.000(1) -0.007(1)
C(57) 0.060(2) 0.064(2) 0.039(2) 0.010(2) -0.013(2) 0.012(2)
C(58) 0.072(2) 0.059(2) 0.047(2) -0.034(2) -0.007(2) -0.006(2)
C(59) 0.029(1) 0.036(2) 0.021(1) -0.002(1) 0.001(1) 0.000(1)
C(60) 0.049(2) 0.070(2) 0.031(1) 0.019(2) 0.004(1) -0.014(2)
C(61) 0.027(1) 0.035(1) 0.026(1) -0.002(1) -0.001(1) -0.004(1)
C(62) 0.060(2) 0.047(2) 0.062(2) -0.014(2) 0.015(2) 0.013(2)

loop_
_atom_type_symbol
_atom_type_description
_atom_type_scat_dispersion_real
_atom_type_scat_dispersion_imag
_atom_type_scat_source
C C 0.003 0.002
;International Tables for Crystallography
(1992, Vol. C, Tables 4.2.6.8 and 6.1.1.1)
;
H H 0.000 0.000
;International Tables for Crystallography
(1992, Vol. C, Table 6.1.1.2)
;
O O 0.011 0.006
;International Tables for Crystallography
(1992, Vol. C, Tables 4.2.6.8 and 6.1.1.1)
;

loop_
_geom_angle_atom_site_label_1
_geom_angle_atom_site_label_2
_geom_angle_atom_site_label_3
_geom_angle
_geom_angle_site_symmetry_1
_geom_angle_site_symmetry_2
_geom_angle_site_symmetry_3
_geom_angle_publ_flag
C(28) O(4) C(29) 115.6(3) 1_555 1_555 1_555 yes
C(30) O(6) C(31) 117.1(4) 1_555 1_555 1_555 yes
C(59) O(10) C(60) 115.9(3) 1_555 1_555 1_555 yes
C(61) O(12) C(62) 115.9(3) 1_555 1_555 1_555 yes
C(2) C(1) C(5) 105.3(3) 1_555 1_555 1_555 yes
C(2) C(1) C(28) 112.9(3) 1_555 1_555 1_555 yes
C(2) C(1) C(30) 111.9(3) 1_555 1_555 1_555 yes
C(5) C(1) C(28) 111.3(3) 1_555 1_555 1_555 yes
C(5) C(1) C(30) 108.2(3) 1_555 1_555 1_555 yes
C(28) C(1) C(30) 107.2(3) 1_555 1_555 1_555 yes
C(1) C(2) C(3) 104.8(3) 1_555 1_555 1_555 yes
C(1) C(2) H(1) 110.7(3) 1_555 1_555 1_555 no
C(1) C(2) H(2) 110.5(3) 1_555 1_555 1_555 no
C(3) C(2) H(1) 110.5(3) 1_555 1_555 1_555 no
C(3) C(2) H(2) 110.4(4) 1_555 1_555 1_555 no
H(1) C(2) H(2) 109.8(5) 1_555 1_555 1_555 no
C(2) C(3) C(4) 113.0(3) 1_555 1_555 1_555 yes
C(2) C(3) C(6) 122.2(3) 1_555 1_555 1_555 yes
C(4) C(3) C(6) 124.8(3) 1_555 1_555 1_555 yes
C(3) C(4) C(5) 111.1(3) 1_555 1_555 1_555 yes
C(3) C(4) C(17) 126.5(3) 1_555 1_555 1_555 yes
C(5) C(4) C(17) 122.3(3) 1_555 1_555 1_555 yes
C(1) C(5) C(4) 105.6(3) 1_555 1_555 1_555 yes
C(1) C(5) H(3) 110.6(4) 1_555 1_555 1_555 no
C(1) C(5) H(4) 110.7(5) 1_555 1_555 1_555 no
C(4) C(5) H(3) 110.3(4) 1_555 1_555 1_555 no
C(4) C(5) H(4) 110.4(3) 1_555 1_555 1_555 no
H(3) C(5) H(4) 109.2(4) 1_555 1_555 1_555 no
C(3) C(6) C(7) 121.4(3) 1_555 1_555 1_555 yes
C(3) C(6) C(13) 120.3(3) 1_555 1_555 1_555 yes
C(3) C(6) H(5) 114.8(3) 1_555 1_555 1_555 no
C(7) C(6) C(13) 59.5(2) 1_555 1_555 1_555 yes
C(7) C(6) H(5) 115.0(3) 1_555 1_555 1_555 no
C(13) C(6) H(5) 114.7(3) 1_555 1_555 1_555 no
C(6) C(7) C(8) 118.4(3) 1_555 1_555 1_555 yes
C(6) C(7) C(13) 60.5(2) 1_555 1_555 1_555 yes
C(6) C(7) H(6) 118.8(3) 1_555 1_555 1_555 no
C(8) C(7) C(13) 106.3(3) 1_555 1_555 1_555 yes
C(8) C(7) H(6) 119.1(3) 1_555 1_555 1_555 no
C(13) C(7) H(6) 118.7(4) 1_555 1_555 1_555 no
C(7) C(8) C(9) 109.3(3) 1_555 1_555 1_555 yes
C(7) C(8) C(14) 103.0(3) 1_555 1_555 1_555 yes
C(7) C(8) H(7) 112.0(3) 1_555 1_555 1_555 no
C(9) C(8) C(14) 108.3(3) 1_555 1_555 1_555 yes
C(9) C(8) H(7) 112.1(4) 1_555 1_555 1_555 no
C(14) C(8) H(7) 111.7(4) 1_555 1_555 1_555 no
C(8) C(9) C(10) 109.8(3) 1_555 1_555 1_555 yes
C(8) C(9) C(15) 114.2(3) 1_555 1_555 1_555 yes
C(8) C(9) H(8) 106.5(3) 1_555 1_555 1_555 no
C(10) C(9) C(15) 112.5(3) 1_555 1_555 1_555 yes
C(10) C(9) H(8) 106.4(4) 1_555 1_555 1_555 no
C(15) C(9) H(8) 106.9(4) 1_555 1_555 1_555 no
O(1) C(10) C(9) 120.2(3) 1_555 1_555 1_555 yes
O(1) C(10) C(11) 121.2(3) 1_555 1_555 1_555 yes
C(9) C(10) C(11) 118.5(3) 1_555 1_555 1_555 yes
C(10) C(11) C(12) 109.8(3) 1_555 1_555 1_555 yes
C(10) C(11) C(16) 112.0(3) 1_555 1_555 1_555 yes
C(10) C(11) H(9) 107.2(4) 1_555 1_555 1_555 no
C(12) C(11) C(16) 113.9(3) 1_555 1_555 1_555 yes
C(12) C(11) H(9) 106.8(3) 1_555 1_555 1_555 no
C(16) C(11) H(9) 106.7(4) 1_555 1_555 1_555 no
C(11) C(12) C(13) 109.1(3) 1_555 1_555 1_555 yes
C(11) C(12) C(14) 108.1(3) 1_555 1_555 1_555 yes
C(11) C(12) H(10) 112.0(3) 1_555 1_555 1_555 no
C(13) C(12) C(14) 103.1(3) 1_555 1_555 1_555 yes
C(13) C(12) H(10) 112.0(3) 1_555 1_555 1_555 no
C(14) C(12) H(10) 112.1(3) 1_555 1_555 1_555 no
C(6) C(13) C(7) 60.0(2) 1_555 1_555 1_555 yes
C(6) C(13) C(12) 117.9(3) 1_555 1_555 1_555 yes
C(6) C(13) H(11) 119.1(3) 1_555 1_555 1_555 no
C(7) C(13) C(12) 106.9(3) 1_555 1_555 1_555 yes
C(7) C(13) H(11) 119.3(4) 1_555 1_555 1_555 no
C(12) C(13) H(11) 118.9(4) 1_555 1_555 1_555 no
C(8) C(14) C(12) 101.7(3) 1_555 1_555 1_555 yes
C(8) C(14) H(12) 111.7(5) 1_555 1_555 1_555 no
C(8) C(14) H(13) 111.7(5) 1_555 1_555 1_555 no
C(12) C(14) H(12) 111.2(4) 1_555 1_555 1_555 no
C(12) C(14) H(13) 111.2(4) 1_555 1_555 1_555 no
H(12) C(14) H(13) 109.3(4) 1_555 1_555 1_555 no
C(9) C(15) H(14) 109.2(4) 1_555 1_555 1_555 no
C(9) C(15) H(15) 109.2(5) 1_555 1_555 1_555 no
C(9) C(15) H(16) 109.2(5) 1_555 1_555 1_555 no
H(14) C(15) H(15) 109.9(5) 1_555 1_555 1_555 no
H(14) C(15) H(16) 109.6(5) 1_555 1_555 1_555 no
H(15) C(15) H(16) 109.8(5) 1_555 1_555 1_555 no
C(11) C(16) H(17) 109.7(4) 1_555 1_555 1_555 no
C(11) C(16) H(18) 109.7(4) 1_555 1_555 1_555 no
C(11) C(16) H(19) 109.5(4) 1_555 1_555 1_555 no
H(17) C(16) H(18) 109.7(5) 1_555 1_555 1_555 no
H(17) C(16) H(19) 109.1(5) 1_555 1_555 1_555 no
H(18) C(16) H(19) 109.2(5) 1_555 1_555 1_555 no
C(4) C(17) C(18) 119.2(3) 1_555 1_555 1_555 yes
C(4) C(17) C(24) 118.8(3) 1_555 1_555 1_555 yes
C(4) C(17) H(20) 116.1(4) 1_555 1_555 1_555 no
C(18) C(17) C(24) 59.5(2) 1_555 1_555 1_555 yes
C(18) C(17) H(20) 115.6(4) 1_555 1_555 1_555 no
C(24) C(17) H(20) 115.8(3) 1_555 1_555 1_555 no
C(17) C(18) C(19) 119.4(3) 1_555 1_555 1_555 yes
C(17) C(18) C(24) 59.9(2) 1_555 1_555 1_555 yes
C(17) C(18) H(21) 118.9(4) 1_555 1_555 1_555 no
C(19) C(18) C(24) 106.6(3) 1_555 1_555 1_555 yes
C(19) C(18) H(21) 118.3(5) 1_555 1_555 1_555 no
C(24) C(18) H(21) 118.8(4) 1_555 1_555 1_555 no
C(18) C(19) C(20) 108.6(3) 1_555 1_555 1_555 yes
C(18) C(19) C(25) 103.3(3) 1_555 1_555 1_555 yes
C(18) C(19) H(22) 112.4(4) 1_555 1_555 1_555 no
C(20) C(19) C(25) 108.0(3) 1_555 1_555 1_555 yes
C(20) C(19) H(22) 111.9(4) 1_555 1_555 1_555 no
C(25) C(19) H(22) 112.2(3) 1_555 1_555 1_555 no
C(19) C(20) C(21) 109.8(3) 1_555 1_555 1_555 yes
C(19) C(20) C(26) 114.2(3) 1_555 1_555 1_555 yes
C(19) C(20) H(23) 106.6(3) 1_555 1_555 1_555 no
C(21) C(20) C(26) 112.7(3) 1_555 1_555 1_555 yes
C(21) C(20) H(23) 106.6(4) 1_555 1_555 1_555 no
C(26) C(20) H(23) 106.3(4) 1_555 1_555 1_555 no
O(2) C(21) C(20) 121.6(3) 1_555 1_555 1_555 yes
O(2) C(21) C(22) 120.2(4) 1_555 1_555 1_555 yes
C(20) C(21) C(22) 118.2(3) 1_555 1_555 1_555 yes
C(21) C(22) C(23) 109.0(3) 1_555 1_555 1_555 yes
C(21) C(22) C(27) 113.0(3) 1_555 1_555 1_555 yes
C(21) C(22) H(24) 106.6(4) 1_555 1_555 1_555 no
C(23) C(22) C(27) 113.9(3) 1_555 1_555 1_555 yes
C(23) C(22) H(24) 106.9(3) 1_555 1_555 1_555 no
C(27) C(22) H(24) 107.0(3) 1_555 1_555 1_555 no
C(22) C(23) C(24) 108.3(2) 1_555 1_555 1_555 yes
C(22) C(23) C(25) 108.7(3) 1_555 1_555 1_555 yes
C(22) C(23) H(25) 111.8(3) 1_555 1_555 1_555 no
C(24) C(23) C(25) 103.7(3) 1_555 1_555 1_555 yes
C(24) C(23) H(25) 112.1(4) 1_555 1_555 1_555 no
C(25) C(23) H(25) 111.7(3) 1_555 1_555 1_555 no
C(17) C(24) C(18) 60.6(2) 1_555 1_555 1_555 yes
C(17) C(24) C(23) 118.4(3) 1_555 1_555 1_555 yes
C(17) C(24) H(26) 119.1(4) 1_555 1_555 1_555 no
C(18) C(24) C(23) 106.1(3) 1_555 1_555 1_555 yes
C(18) C(24) H(26) 118.8(3) 1_555 1_555 1_555 no
C(23) C(24) H(26) 118.8(3) 1_555 1_555 1_555 no
C(19) C(25) C(23) 101.7(3) 1_555 1_555 1_555 yes
C(19) C(25) H(27) 111.3(3) 1_555 1_555 1_555 no
C(19) C(25) H(28) 111.2(4) 1_555 1_555 1_555 no
C(23) C(25) H(27) 111.7(4) 1_555 1_555 1_555 no
C(23) C(25) H(28) 111.5(4) 1_555 1_555 1_555 no
H(27) C(25) H(28) 109.3(4) 1_555 1_555 1_555 no
C(20) C(26) H(29) 109.7(4) 1_555 1_555 1_555 no
C(20) C(26) H(30) 109.5(4) 1_555 1_555 1_555 no
C(20) C(26) H(31) 109.5(4) 1_555 1_555 1_555 no
H(29) C(26) H(30) 109.6(4) 1_555 1_555 1_555 no
H(29) C(26) H(31) 109.5(5) 1_555 1_555 1_555 no
H(30) C(26) H(31) 109.0(6) 1_555 1_555 1_555 no
C(22) C(27) H(32) 109.3(4) 1_555 1_555 1_555 no
C(22) C(27) H(33) 109.2(5) 1_555 1_555 1_555 no
C(22) C(27) H(34) 109.3(4) 1_555 1_555 1_555 no
H(32) C(27) H(33) 109.5(4) 1_555 1_555 1_555 no
H(32) C(27) H(34) 110.0(7) 1_555 1_555 1_555 no
H(33) C(27) H(34) 109.6(4) 1_555 1_555 1_555 no
O(3) C(28) O(4) 124.0(3) 1_555 1_555 1_555 yes
O(3) C(28) C(1) 126.2(3) 1_555 1_555 1_555 yes
O(4) C(28) C(1) 109.9(3) 1_555 1_555 1_555 yes
O(4) C(29) H(35) 109.6(3) 1_555 1_555 1_555 no
O(4) C(29) H(36) 109.5(3) 1_555 1_555 1_555 no
O(4) C(29) H(37) 109.4(3) 1_555 1_555 1_555 no
H(35) C(29) H(36) 109.8(5) 1_555 1_555 1_555 no
H(35) C(29) H(37) 109.4(4) 1_555 1_555 1_555 no
H(36) C(29) H(37) 109.1(5) 1_555 1_555 1_555 no
O(5) C(30) O(6) 122.8(4) 1_555 1_555 1_555 yes
O(5) C(30) C(1) 126.4(3) 1_555 1_555 1_555 yes
O(6) C(30) C(1) 110.8(3) 1_555 1_555 1_555 yes
O(6) C(31) H(38) 109.3(5) 1_555 1_555 1_555 no
O(6) C(31) H(39) 109.2(7) 1_555 1_555 1_555 no
O(6) C(31) H(40) 109.2(6) 1_555 1_555 1_555 no
H(38) C(31) H(39) 109.8(7) 1_555 1_555 1_555 no
H(38) C(31) H(40) 109.8(8) 1_555 1_555 1_555 no
H(39) C(31) H(40) 109.4(7) 1_555 1_555 1_555 no
C(33) C(32) C(36) 104.5(3) 1_555 1_555 1_555 yes
C(33) C(32) C(59) 112.0(3) 1_555 1_555 1_555 yes
C(33) C(32) C(61) 110.1(3) 1_555 1_555 1_555 yes
C(36) C(32) C(59) 111.7(3) 1_555 1_555 1_555 yes
C(36) C(32) C(61) 108.8(3) 1_555 1_555 1_555 yes
C(59) C(32) C(61) 109.7(3) 1_555 1_555 1_555 yes
C(32) C(33) C(34) 104.2(2) 1_555 1_555 1_555 yes
C(32) C(33) H(41) 110.9(3) 1_555 1_555 1_555 no
C(32) C(33) H(42) 110.7(3) 1_555 1_555 1_555 no
C(34) C(33) H(41) 110.9(3) 1_555 1_555 1_555 no
C(34) C(33) H(42) 110.7(3) 1_555 1_555 1_555 no
H(41) C(33) H(42) 109.3(3) 1_555 1_555 1_555 no
C(33) C(34) C(35) 111.5(3) 1_555 1_555 1_555 yes
C(33) C(34) C(37) 121.5(3) 1_555 1_555 1_555 yes
C(35) C(34) C(37) 126.9(3) 1_555 1_555 1_555 yes
C(34) C(35) C(36) 111.8(3) 1_555 1_555 1_555 yes
C(34) C(35) C(48) 126.6(3) 1_555 1_555 1_555 yes
C(36) C(35) C(48) 121.4(3) 1_555 1_555 1_555 yes
C(32) C(36) C(35) 104.2(2) 1_555 1_555 1_555 yes
C(32) C(36) H(43) 110.7(3) 1_555 1_555 1_555 no
C(32) C(36) H(44) 110.9(3) 1_555 1_555 1_555 no
C(35) C(36) H(43) 110.7(3) 1_555 1_555 1_555 no
C(35) C(36) H(44) 110.9(3) 1_555 1_555 1_555 no
H(43) C(36) H(44) 109.4(3) 1_555 1_555 1_555 no
C(34) C(37) C(38) 119.5(3) 1_555 1_555 1_555 yes
C(34) C(37) C(44) 118.8(3) 1_555 1_555 1_555 yes
C(34) C(37) H(45) 115.8(3) 1_555 1_555 1_555 no
C(38) C(37) C(44) 59.6(2) 1_555 1_555 1_555 yes
C(38) C(37) H(45) 115.6(3) 1_555 1_555 1_555 no
C(44) C(37) H(45) 116.0(4) 1_555 1_555 1_555 no
C(37) C(38) C(39) 119.8(3) 1_555 1_555 1_555 yes
C(37) C(38) C(44) 60.2(2) 1_555 1_555 1_555 yes
C(37) C(38) H(46) 118.5(3) 1_555 1_555 1_555 no
C(39) C(38) C(44) 106.2(3) 1_555 1_555 1_555 yes
C(39) C(38) H(46) 118.3(4) 1_555 1_555 1_555 no
C(44) C(38) H(46) 118.8(4) 1_555 1_555 1_555 no
C(38) C(39) C(40) 109.2(3) 1_555 1_555 1_555 yes
C(38) C(39) C(45) 103.1(3) 1_555 1_555 1_555 yes
C(38) C(39) H(47) 111.7(3) 1_555 1_555 1_555 no
C(40) C(39) C(45) 108.9(3) 1_555 1_555 1_555 yes
C(40) C(39) H(47) 111.7(3) 1_555 1_555 1_555 no
C(45) C(39) H(47) 111.9(4) 1_555 1_555 1_555 no
C(39) C(40) C(41) 109.8(3) 1_555 1_555 1_555 yes
C(39) C(40) C(46) 114.5(3) 1_555 1_555 1_555 yes
C(39) C(40) H(48) 106.8(3) 1_555 1_555 1_555 no
C(41) C(40) C(46) 111.7(4) 1_555 1_555 1_555 yes
C(41) C(40) H(48) 107.1(4) 1_555 1_555 1_555 no
C(46) C(40) H(48) 106.6(4) 1_555 1_555 1_555 no
O(7) C(41) C(40) 121.1(4) 1_555 1_555 1_555 yes
O(7) C(41) C(42) 120.4(4) 1_555 1_555 1_555 yes
C(40) C(41) C(42) 118.4(3) 1_555 1_555 1_555 yes
C(41) C(42) C(43) 110.5(3) 1_555 1_555 1_555 yes
C(41) C(42) C(47) 112.7(4) 1_555 1_555 1_555 yes
C(41) C(42) H(49) 106.8(4) 1_555 1_555 1_555 no
C(43) C(42) C(47) 112.2(3) 1_555 1_555 1_555 yes
C(43) C(42) H(49) 107.0(3) 1_555 1_555 1_555 no
C(47) C(42) H(49) 107.3(5) 1_555 1_555 1_555 no
C(42) C(43) C(44) 108.5(3) 1_555 1_555 1_555 yes
C(42) C(43) C(45) 107.9(3) 1_555 1_555 1_555 yes
C(42) C(43) H(50) 112.3(4) 1_555 1_555 1_555 no
C(44) C(43) C(45) 103.7(3) 1_555 1_555 1_555 yes
C(44) C(43) H(50) 112.1(3) 1_555 1_555 1_555 no
C(45) C(43) H(50) 111.9(4) 1_555 1_555 1_555 no
C(37) C(44) C(38) 60.3(2) 1_555 1_555 1_555 yes
C(37) C(44) C(43) 118.7(3) 1_555 1_555 1_555 yes
C(37) C(44) H(51) 118.7(3) 1_555 1_555 1_555 no
C(38) C(44) C(43) 106.5(3) 1_555 1_555 1_555 yes
C(38) C(44) H(51) 118.5(4) 1_555 1_555 1_555 no
C(43) C(44) H(51) 119.0(4) 1_555 1_555 1_555 no
C(39) C(45) C(43) 101.6(3) 1_555 1_555 1_555 yes
C(39) C(45) H(52) 111.2(4) 1_555 1_555 1_555 no
C(39) C(45) H(53) 111.2(4) 1_555 1_555 1_555 no
C(43) C(45) H(52) 111.7(5) 1_555 1_555 1_555 no
C(43) C(45) H(53) 111.7(4) 1_555 1_555 1_555 no
H(52) C(45) H(53) 109.4(4) 1_555 1_555 1_555 no
C(40) C(46) H(54) 109.6(5) 1_555 1_555 1_555 no
C(40) C(46) H(55) 109.7(5) 1_555 1_555 1_555 no
C(40) C(46) H(56) 109.7(4) 1_555 1_555 1_555 no
H(54) C(46) H(55) 109.1(5) 1_555 1_555 1_555 no
H(54) C(46) H(56) 109.1(6) 1_555 1_555 1_555 no
H(55) C(46) H(56) 109.6(6) 1_555 1_555 1_555 no
C(42) C(47) H(57) 109.3(5) 1_555 1_555 1_555 no
C(42) C(47) H(58) 109.2(5) 1_555 1_555 1_555 no
C(42) C(47) H(59) 109.2(5) 1_555 1_555 1_555 no
H(57) C(47) H(58) 109.8(5) 1_555 1_555 1_555 no
H(57) C(47) H(59) 109.9(6) 1_555 1_555 1_555 no
H(58) C(47) H(59) 109.5(5) 1_555 1_555 1_555 no
C(35) C(48) C(49) 117.8(3) 1_555 1_555 1_555 yes
C(35) C(48) C(55) 119.4(3) 1_555 1_555 1_555 yes
C(35) C(48) H(60) 116.0(3) 1_555 1_555 1_555 no
C(49) C(48) C(55) 59.8(2) 1_555 1_555 1_555 yes
C(49) C(48) H(60) 115.9(3) 1_555 1_555 1_555 no
C(55) C(48) H(60) 116.3(4) 1_555 1_555 1_555 no
C(48) C(49) C(50) 118.6(3) 1_555 1_555 1_555 yes
C(48) C(49) C(55) 60.1(2) 1_555 1_555 1_555 yes
C(48) C(49) H(61) 119.0(3) 1_555 1_555 1_555 no
C(50) C(49) C(55) 106.0(3) 1_555 1_555 1_555 yes
C(50) C(49) H(61) 118.8(4) 1_555 1_555 1_555 no
C(55) C(49) H(61) 119.2(4) 1_555 1_555 1_555 no
C(49) C(50) C(51) 108.4(3) 1_555 1_555 1_555 yes
C(49) C(50) C(56) 103.3(3) 1_555 1_555 1_555 yes
C(49) C(50) H(62) 111.9(3) 1_555 1_555 1_555 no
C(51) C(50) C(56) 108.8(3) 1_555 1_555 1_555 yes
C(51) C(50) H(62) 111.9(4) 1_555 1_555 1_555 no
C(56) C(50) H(62) 112.2(4) 1_555 1_555 1_555 no
C(50) C(51) C(52) 107.9(3) 1_555 1_555 1_555 yes
C(50) C(51) C(57) 113.9(3) 1_555 1_555 1_555 yes
C(50) C(51) H(63) 107.7(3) 1_555 1_555 1_555 no
C(52) C(51) C(57) 111.9(3) 1_555 1_555 1_555 yes
C(52) C(51) H(63) 107.9(5) 1_555 1_555 1_555 no
C(57) C(51) H(63) 107.4(4) 1_555 1_555 1_555 no
O(8) C(52) C(51) 120.8(4) 1_555 1_555 1_555 yes
O(8) C(52) C(53) 120.9(4) 1_555 1_555 1_555 yes
C(51) C(52) C(53) 118.3(3) 1_555 1_555 1_555 yes
C(52) C(53) C(54) 108.3(3) 1_555 1_555 1_555 yes
C(52) C(53) C(58) 111.7(4) 1_555 1_555 1_555 yes
C(52) C(53) H(64) 107.2(5) 1_555 1_555 1_555 no
C(54) C(53) C(58) 114.2(3) 1_555 1_555 1_555 yes
C(54) C(53) H(64) 107.4(3) 1_555 1_555 1_555 no
C(58) C(53) H(64) 107.7(4) 1_555 1_555 1_555 no
C(53) C(54) C(55) 108.6(3) 1_555 1_555 1_555 yes
C(53) C(54) C(56) 108.0(3) 1_555 1_555 1_555 yes
C(53) C(54) H(65) 112.4(4) 1_555 1_555 1_555 no
C(55) C(54) C(56) 103.0(3) 1_555 1_555 1_555 yes
C(55) C(54) H(65) 112.2(3) 1_555 1_555 1_555 no
C(56) C(54) H(65) 112.1(4) 1_555 1_555 1_555 no
C(48) C(55) C(49) 60.2(2) 1_555 1_555 1_555 yes
C(48) C(55) C(54) 119.5(3) 1_555 1_555 1_555 yes
C(48) C(55) H(66) 118.3(3) 1_555 1_555 1_555 no
C(49) C(55) C(54) 106.8(3) 1_555 1_555 1_555 yes
C(49) C(55) H(66) 118.2(5) 1_555 1_555 1_555 no
C(54) C(55) H(66) 118.7(4) 1_555 1_555 1_555 no
C(50) C(56) C(54) 102.3(3) 1_555 1_555 1_555 yes
C(50) C(56) H(67) 111.0(5) 1_555 1_555 1_555 no
C(50) C(56) H(68) 111.0(4) 1_555 1_555 1_555 no
C(54) C(56) H(67) 111.5(4) 1_555 1_555 1_555 no
C(54) C(56) H(68) 111.5(4) 1_555 1_555 1_555 no
H(67) C(56) H(68) 109.5(4) 1_555 1_555 1_555 no
C(51) C(57) H(69) 109.7(5) 1_555 1_555 1_555 no
C(51) C(57) H(70) 109.7(5) 1_555 1_555 1_555 no
C(51) C(57) H(71) 109.8(5) 1_555 1_555 1_555 no
H(69) C(57) H(70) 109.1(6) 1_555 1_555 1_555 no
H(69) C(57) H(71) 109.1(5) 1_555 1_555 1_555 no
H(70) C(57) H(71) 109.4(5) 1_555 1_555 1_555 no
C(53) C(58) H(72) 109.2(5) 1_555 1_555 1_555 no
C(53) C(58) H(73) 109.2(5) 1_555 1_555 1_555 no
C(53) C(58) H(74) 109.3(5) 1_555 1_555 1_555 no
H(72) C(58) H(73) 109.4(5) 1_555 1_555 1_555 no
H(72) C(58) H(74) 109.9(6) 1_555 1_555 1_555 no
H(73) C(58) H(74) 109.8(5) 1_555 1_555 1_555 no
O(9) C(59) O(10) 122.7(3) 1_555 1_555 1_555 yes
O(9) C(59) C(32) 126.4(3) 1_555 1_555 1_555 yes
O(10) C(59) C(32) 110.8(3) 1_555 1_555 1_555 yes
O(10) C(60) H(75) 109.6(4) 1_555 1_555 1_555 no
O(10) C(60) H(76) 109.7(4) 1_555 1_555 1_555 no
O(10) C(60) H(77) 109.7(4) 1_555 1_555 1_555 no
H(75) C(60) H(76) 109.1(5) 1_555 1_555 1_555 no
H(75) C(60) H(77) 109.1(5) 1_555 1_555 1_555 no
H(76) C(60) H(77) 109.6(5) 1_555 1_555 1_555 no
O(11) C(61) O(12) 124.0(4) 1_555 1_555 1_555 yes
O(11) C(61) C(32) 126.4(3) 1_555 1_555 1_555 yes
O(12) C(61) C(32) 109.7(3) 1_555 1_555 1_555 yes
O(12) C(62) H(78) 109.2(5) 1_555 1_555 1_555 no
O(12) C(62) H(79) 109.2(5) 1_555 1_555 1_555 no
O(12) C(62) H(80) 109.3(5) 1_555 1_555 1_555 no
H(78) C(62) H(79) 109.5(5) 1_555 1_555 1_555 no
H(78) C(62) H(80) 109.8(6) 1_555 1_555 1_555 no
H(79) C(62) H(80) 109.8(6) 1_555 1_555 1_555 no

loop_
_geom_bond_atom_site_label_1
_geom_bond_atom_site_label_2
_geom_bond_distance
_geom_bond_site_symmetry_1
_geom_bond_site_symmetry_2
_geom_bond_publ_flag
O(1) C(10) 1.213(4) 1_555 1_555 yes
O(2) C(21) 1.217(4) 1_555 1_555 yes
O(3) C(28) 1.195(4) 1_555 1_555 yes
O(4) C(28) 1.343(4) 1_555 1_555 yes
O(4) C(29) 1.449(4) 1_555 1_555 yes
O(5) C(30) 1.192(5) 1_555 1_555 yes
O(6) C(30) 1.332(4) 1_555 1_555 yes
O(6) C(31) 1.453(6) 1_555 1_555 yes
O(7) C(41) 1.224(4) 1_555 1_555 yes
O(8) C(52) 1.220(4) 1_555 1_555 yes
O(9) C(59) 1.187(4) 1_555 1_555 yes
O(10) C(59) 1.343(4) 1_555 1_555 yes
O(10) C(60) 1.438(5) 1_555 1_555 yes
O(11) C(61) 1.199(4) 1_555 1_555 yes
O(12) C(61) 1.331(4) 1_555 1_555 yes
O(12) C(62) 1.447(5) 1_555 1_555 yes
C(1) C(2) 1.562(4) 1_555 1_555 yes
C(1) C(5) 1.546(5) 1_555 1_555 yes
C(1) C(28) 1.526(5) 1_555 1_555 yes
C(1) C(30) 1.516(6) 1_555 1_555 yes
C(2) C(3) 1.503(5) 1_555 1_555 yes
C(3) C(4) 1.336(4) 1_555 1_555 yes
C(3) C(6) 1.486(4) 1_555 1_555 yes
C(4) C(5) 1.518(4) 1_555 1_555 yes
C(4) C(17) 1.472(5) 1_555 1_555 yes
C(6) C(7) 1.515(4) 1_555 1_555 yes
C(6) C(13) 1.523(4) 1_555 1_555 yes
C(7) C(8) 1.527(4) 1_555 1_555 yes
C(7) C(13) 1.508(5) 1_555 1_555 yes
C(8) C(9) 1.549(4) 1_555 1_555 yes
C(8) C(14) 1.538(6) 1_555 1_555 yes
C(9) C(10) 1.531(5) 1_555 1_555 yes
C(9) C(15) 1.503(6) 1_555 1_555 yes
C(10) C(11) 1.522(5) 1_555 1_555 yes
C(11) C(12) 1.551(5) 1_555 1_555 yes
C(11) C(16) 1.526(6) 1_555 1_555 yes
C(12) C(13) 1.526(4) 1_555 1_555 yes
C(12) C(14) 1.531(6) 1_555 1_555 yes
C(17) C(18) 1.528(5) 1_555 1_555 yes
C(17) C(24) 1.518(4) 1_555 1_555 yes
C(18) C(19) 1.514(5) 1_555 1_555 yes
C(18) C(24) 1.511(5) 1_555 1_555 yes
C(19) C(20) 1.548(5) 1_555 1_555 yes
C(19) C(25) 1.531(5) 1_555 1_555 yes
C(20) C(21) 1.513(6) 1_555 1_555 yes
C(20) C(26) 1.527(6) 1_555 1_555 yes
C(21) C(22) 1.523(5) 1_555 1_555 yes
C(22) C(23) 1.546(4) 1_555 1_555 yes
C(22) C(27) 1.514(5) 1_555 1_555 yes
C(23) C(24) 1.523(5) 1_555 1_555 yes
C(23) C(25) 1.520(5) 1_555 1_555 yes
C(32) C(33) 1.549(5) 1_555 1_555 yes
C(32) C(36) 1.554(4) 1_555 1_555 yes
C(32) C(59) 1.507(5) 1_555 1_555 yes
C(32) C(61) 1.519(5) 1_555 1_555 yes
C(33) C(34) 1.511(5) 1_555 1_555 yes
C(34) C(35) 1.339(4) 1_555 1_555 yes
C(34) C(37) 1.476(5) 1_555 1_555 yes
C(35) C(36) 1.505(5) 1_555 1_555 yes
C(35) C(48) 1.477(4) 1_555 1_555 yes
C(37) C(38) 1.520(4) 1_555 1_555 yes
C(37) C(44) 1.518(4) 1_555 1_555 yes
C(38) C(39) 1.518(5) 1_555 1_555 yes
C(38) C(44) 1.509(5) 1_555 1_555 yes
C(39) C(40) 1.536(5) 1_555 1_555 yes
C(39) C(45) 1.525(6) 1_555 1_555 yes
C(40) C(41) 1.521(6) 1_555 1_555 yes
C(40) C(46) 1.513(6) 1_555 1_555 yes
C(41) C(42) 1.506(6) 1_555 1_555 yes
C(42) C(43) 1.543(5) 1_555 1_555 yes
C(42) C(47) 1.511(6) 1_555 1_555 yes
C(43) C(44) 1.511(5) 1_555 1_555 yes
C(43) C(45) 1.520(6) 1_555 1_555 yes
C(48) C(49) 1.515(4) 1_555 1_555 yes
C(48) C(55) 1.514(4) 1_555 1_555 yes
C(49) C(50) 1.523(5) 1_555 1_555 yes
C(49) C(55) 1.509(5) 1_555 1_555 yes
C(50) C(51) 1.540(5) 1_555 1_555 yes
C(50) C(56) 1.523(6) 1_555 1_555 yes
C(51) C(52) 1.522(6) 1_555 1_555 yes
C(51) C(57) 1.512(7) 1_555 1_555 yes
C(52) C(53) 1.513(6) 1_555 1_555 yes
C(53) C(54) 1.551(5) 1_555 1_555 yes
C(53) C(58) 1.523(6) 1_555 1_555 yes
C(54) C(55) 1.520(5) 1_555 1_555 yes
C(54) C(56) 1.517(6) 1_555 1_555 yes

loop_
_geom_contact_atom_site_label_1
_geom_contact_atom_site_label_2
_geom_contact_distance
_geom_contact_site_symmetry_1
_geom_contact_site_symmetry_2
O(1) C(56) 3.420(4) 1_555 2_657
O(1) C(45) 3.507(4) 1_555 2_657
O(1) C(48) 3.563(4) 1_555 2_657
O(2) C(29) 3.210(4) 1_555 2_546
O(2) C(60) 3.537(6) 1_555 2_656
O(3) C(62) 2.937(5) 1_555 1_455
O(3) C(31) 3.450(6) 1_555 2_546
O(3) C(47) 3.512(5) 1_555 1_555
O(4) C(46) 3.496(6) 1_555 1_565
O(5) C(22) 3.239(4) 1_555 2_656
O(5) C(46) 3.293(6) 1_555 1_565
O(5) C(23) 3.295(4) 1_555 2_656
O(5) C(27) 3.451(4) 1_555 2_656
O(8) C(9) 3.336(4) 1_555 2_747
O(8) C(14) 3.491(4) 1_555 2_747
O(9) C(58) 3.545(5) 1_555 2_747
O(9) C(29) 3.578(5) 1_555 1_645
O(11) C(12) 3.459(5) 1_555 1_555
O(11) C(25) 3.460(4) 1_555 1_555
O(11) C(14) 3.490(5) 1_555 1_555
C(3) C(47) 3.527(6) 1_555 1_555
C(4) C(47) 3.484(6) 1_555 1_555
C(15) C(34) 3.580(6) 1_555 1_565
C(29) C(52) 3.533(5) 1_555 2_657

loop_
_geom_torsion_atom_site_label_1
_geom_torsion_atom_site_label_2
_geom_torsion_atom_site_label_3
_geom_torsion_atom_site_label_4
_geom_torsion
_geom_torsion_site_symmetry_1
_geom_torsion_site_symmetry_2
_geom_torsion_site_symmetry_3
_geom_torsion_site_symmetry_4
_geom_torsion_publ_flag
O(1) C(10) C(9) C(8) -143.2(3) 1_555 1_555 1_555 1_555 yes
O(1) C(10) C(9) C(15) -14.8(4) 1_555 1_555 1_555 1_555 yes
O(1) C(10) C(11) C(12) 142.8(3) 1_555 1_555 1_555 1_555 yes
O(1) C(10) C(11) C(16) 15.3(4) 1_555 1_555 1_555 1_555 yes
O(2) C(21) C(20) C(19) -139.3(4) 1_555 1_555 1_555 1_555 yes
O(2) C(21) C(20) C(26) -10.8(5) 1_555 1_555 1_555 1_555 yes
O(2) C(21) C(22) C(23) 139.6(3) 1_555 1_555 1_555 1_555 yes
O(2) C(21) C(22) C(27) 11.9(5) 1_555 1_555 1_555 1_555 yes
O(3) C(28) O(4) C(29) -5.6(4) 1_555 1_555 1_555 1_555 yes
O(3) C(28) C(1) C(2) -126.5(4) 1_555 1_555 1_555 1_555 yes
O(3) C(28) C(1) C(5) -8.4(4) 1_555 1_555 1_555 1_555 yes
O(3) C(28) C(1) C(30) 109.8(4) 1_555 1_555 1_555 1_555 yes
O(4) C(28) C(1) C(2) 54.2(4) 1_555 1_555 1_555 1_555 yes
O(4) C(28) C(1) C(5) 172.3(3) 1_555 1_555 1_555 1_555 yes
O(4) C(28) C(1) C(30) -69.5(3) 1_555 1_555 1_555 1_555 yes
O(5) C(30) O(6) C(31) 1.4(7) 1_555 1_555 1_555 1_555 yes
O(5) C(30) C(1) C(2) 20.5(5) 1_555 1_555 1_555 1_555 yes
O(5) C(30) C(1) C(5) -95.1(4) 1_555 1_555 1_555 1_555 yes
O(5) C(30) C(1) C(28) 144.8(4) 1_555 1_555 1_555 1_555 yes
O(6) C(30) C(1) C(2) -161.5(3) 1_555 1_555 1_555 1_555 yes
O(6) C(30) C(1) C(5) 82.9(4) 1_555 1_555 1_555 1_555 yes
O(6) C(30) C(1) C(28) -37.2(4) 1_555 1_555 1_555 1_555 yes
O(7) C(41) C(40) C(39) 142.9(4) 1_555 1_555 1_555 1_555 yes
O(7) C(41) C(40) C(46) 14.8(5) 1_555 1_555 1_555 1_555 yes
O(7) C(41) C(42) C(43) -142.3(4) 1_555 1_555 1_555 1_555 yes
O(7) C(41) C(42) C(47) -15.9(5) 1_555 1_555 1_555 1_555 yes
O(8) C(52) C(51) C(50) -134.4(4) 1_555 1_555 1_555 1_555 yes
O(8) C(52) C(51) C(57) -8.3(5) 1_555 1_555 1_555 1_555 yes
O(8) C(52) C(53) C(54) 134.1(3) 1_555 1_555 1_555 1_555 yes
O(8) C(52) C(53) C(58) 7.5(5) 1_555 1_555 1_555 1_555 yes
O(9) C(59) O(10) C(60) -1.5(6) 1_555 1_555 1_555 1_555 yes
O(9) C(59) C(32) C(33) -106.3(4) 1_555 1_555 1_555 1_555 yes
O(9) C(59) C(32) C(36) 10.5(5) 1_555 1_555 1_555 1_555 yes
O(9) C(59) C(32) C(61) 131.2(4) 1_555 1_555 1_555 1_555 yes
O(10) C(59) C(32) C(33) 75.1(4) 1_555 1_555 1_555 1_555 yes
O(10) C(59) C(32) C(36) -168.1(3) 1_555 1_555 1_555 1_555 yes
O(10) C(59) C(32) C(61) -47.4(4) 1_555 1_555 1_555 1_555 yes
O(11) C(61) O(12) C(62) -2.8(5) 1_555 1_555 1_555 1_555 yes
O(11) C(61) C(32) C(33) 6.7(5) 1_555 1_555 1_555 1_555 yes
O(11) C(61) C(32) C(36) -107.3(4) 1_555 1_555 1_555 1_555 yes
O(11) C(61) C(32) C(59) 130.3(4) 1_555 1_555 1_555 1_555 yes
O(12) C(61) C(32) C(33) -174.2(3) 1_555 1_555 1_555 1_555 yes
O(12) C(61) C(32) C(36) 71.8(3) 1_555 1_555 1_555 1_555 yes
O(12) C(61) C(32) C(59) -50.6(3) 1_555 1_555 1_555 1_555 yes
C(1) C(2) C(3) C(4) -1.7(4) 1_555 1_555 1_555 1_555 yes
C(1) C(2) C(3) C(6) 177.5(3) 1_555 1_555 1_555 1_555 yes
C(1) C(5) C(4) C(3) 1.8(4) 1_555 1_555 1_555 1_555 yes
C(1) C(5) C(4) C(17) 179.3(3) 1_555 1_555 1_555 1_555 yes
C(1) C(28) O(4) C(29) 173.7(3) 1_555 1_555 1_555 1_555 yes
C(1) C(30) O(6) C(31) -176.7(5) 1_555 1_555 1_555 1_555 yes
C(2) C(1) C(5) C(4) -2.6(4) 1_555 1_555 1_555 1_555 yes
C(2) C(3) C(4) C(5) 0.0(4) 1_555 1_555 1_555 1_555 yes
C(2) C(3) C(4) C(17) -177.4(3) 1_555 1_555 1_555 1_555 yes
C(2) C(3) C(6) C(7) -4.4(5) 1_555 1_555 1_555 1_555 yes
C(2) C(3) C(6) C(13) 66.2(5) 1_555 1_555 1_555 1_555 yes
C(3) C(2) C(1) C(5) 2.6(4) 1_555 1_555 1_555 1_555 yes
C(3) C(2) C(1) C(28) 124.2(3) 1_555 1_555 1_555 1_555 yes
C(3) C(2) C(1) C(30) -114.8(3) 1_555 1_555 1_555 1_555 yes
C(3) C(4) C(17) C(18) 154.3(4) 1_555 1_555 1_555 1_555 yes
C(3) C(4) C(17) C(24) -136.5(4) 1_555 1_555 1_555 1_555 yes
C(3) C(6) C(7) C(8) -157.5(3) 1_555 1_555 1_555 1_555 yes
C(3) C(6) C(7) C(13) 109.0(3) 1_555 1_555 1_555 1_555 yes
C(3) C(6) C(13) C(7) -110.9(4) 1_555 1_555 1_555 1_555 yes
C(3) C(6) C(13) C(12) 154.9(3) 1_555 1_555 1_555 1_555 yes
C(4) C(3) C(6) C(7) 174.6(3) 1_555 1_555 1_555 1_555 yes
C(4) C(3) C(6) C(13) -114.8(4) 1_555 1_555 1_555 1_555 yes
C(4) C(5) C(1) C(28) -125.2(3) 1_555 1_555 1_555 1_555 yes
C(4) C(5) C(1) C(30) 117.2(3) 1_555 1_555 1_555 1_555 yes
C(4) C(17) C(18) C(19) -158.8(3) 1_555 1_555 1_555 1_555 yes
C(4) C(17) C(18) C(24) 108.2(3) 1_555 1_555 1_555 1_555 yes
C(4) C(17) C(24) C(18) -108.8(3) 1_555 1_555 1_555 1_555 yes
C(4) C(17) C(24) C(23) 157.9(3) 1_555 1_555 1_555 1_555 yes
C(5) C(4) C(3) C(6) -179.1(3) 1_555 1_555 1_555 1_555 yes
C(5) C(4) C(17) C(18) -22.7(5) 1_555 1_555 1_555 1_555 yes
C(5) C(4) C(17) C(24) 46.4(5) 1_555 1_555 1_555 1_555 yes
C(6) C(3) C(4) C(17) 3.5(6) 1_555 1_555 1_555 1_555 yes
C(6) C(7) C(8) C(9) -153.3(3) 1_555 1_555 1_555 1_555 yes
C(6) C(7) C(8) C(14) -38.3(4) 1_555 1_555 1_555 1_555 yes
C(6) C(7) C(13) C(12) 112.9(3) 1_555 1_555 1_555 1_555 yes
C(6) C(13) C(7) C(8) -113.9(3) 1_555 1_555 1_555 1_555 yes
C(6) C(13) C(12) C(11) 154.1(3) 1_555 1_555 1_555 1_555 yes
C(6) C(13) C(12) C(14) 39.3(4) 1_555 1_555 1_555 1_555 yes
C(7) C(6) C(13) C(12) -94.2(3) 1_555 1_555 1_555 1_555 yes
C(7) C(8) C(9) C(10) 55.4(4) 1_555 1_555 1_555 1_555 yes
C(7) C(8) C(9) C(15) -72.1(4) 1_555 1_555 1_555 1_555 yes
C(7) C(8) C(14) C(12) -41.7(3) 1_555 1_555 1_555 1_555 yes
C(7) C(13) C(12) C(11) 89.6(3) 1_555 1_555 1_555 1_555 yes
C(7) C(13) C(12) C(14) -25.1(3) 1_555 1_555 1_555 1_555 yes
C(8) C(7) C(6) C(13) 93.5(3) 1_555 1_555 1_555 1_555 yes
C(8) C(7) C(13) C(12) -1.0(3) 1_555 1_555 1_555 1_555 yes
C(8) C(9) C(10) C(11) 39.6(4) 1_555 1_555 1_555 1_555 yes
C(8) C(14) C(12) C(11) -74.3(3) 1_555 1_555 1_555 1_555 yes
C(8) C(14) C(12) C(13) 41.1(3) 1_555 1_555 1_555 1_555 yes
C(9) C(8) C(7) C(13) -88.4(3) 1_555 1_555 1_555 1_555 yes
C(9) C(8) C(14) C(12) 73.9(3) 1_555 1_555 1_555 1_555 yes
C(9) C(10) C(11) C(12) -39.9(4) 1_555 1_555 1_555 1_555 yes
C(9) C(10) C(11) C(16) -167.5(3) 1_555 1_555 1_555 1_555 yes
C(10) C(9) C(8) C(14) -56.1(3) 1_555 1_555 1_555 1_555 yes
C(10) C(11) C(12) C(13) -54.3(4) 1_555 1_555 1_555 1_555 yes
C(10) C(11) C(12) C(14) 57.2(4) 1_555 1_555 1_555 1_555 yes
C(11) C(10) C(9) C(15) 168.0(3) 1_555 1_555 1_555 1_555 yes
C(13) C(7) C(8) C(14) 26.6(3) 1_555 1_555 1_555 1_555 yes
C(13) C(12) C(11) C(16) 72.2(4) 1_555 1_555 1_555 1_555 yes
C(14) C(8) C(9) C(15) 176.4(3) 1_555 1_555 1_555 1_555 yes
C(14) C(12) C(11) C(16) -176.3(3) 1_555 1_555 1_555 1_555 yes
C(17) C(18) C(19) C(20) -152.6(3) 1_555 1_555 1_555 1_555 yes
C(17) C(18) C(19) C(25) -38.1(4) 1_555 1_555 1_555 1_555 yes
C(17) C(18) C(24) C(23) 113.9(3) 1_555 1_555 1_555 1_555 yes
C(17) C(24) C(18) C(19) -114.8(3) 1_555 1_555 1_555 1_555 yes
C(17) C(24) C(23) C(22) 155.1(3) 1_555 1_555 1_555 1_555 yes
C(17) C(24) C(23) C(25) 39.7(4) 1_555 1_555 1_555 1_555 yes
C(18) C(17) C(24) C(23) -93.3(3) 1_555 1_555 1_555 1_555 yes
C(18) C(19) C(20) C(21) 54.1(4) 1_555 1_555 1_555 1_555 yes
C(18) C(19) C(20) C(26) -73.6(4) 1_555 1_555 1_555 1_555 yes
C(18) C(19) C(25) C(23) -41.4(3) 1_555 1_555 1_555 1_555 yes
C(18) C(24) C(23) C(22) 90.3(3) 1_555 1_555 1_555 1_555 yes
C(18) C(24) C(23) C(25) -25.1(3) 1_555 1_555 1_555 1_555 yes
C(19) C(18) C(17) C(24) 93.0(3) 1_555 1_555 1_555 1_555 yes
C(19) C(18) C(24) C(23) -0.9(3) 1_555 1_555 1_555 1_555 yes
C(19) C(20) C(21) C(22) 41.7(4) 1_555 1_555 1_555 1_555 yes
C(19) C(25) C(23) C(22) -74.2(3) 1_555 1_555 1_555 1_555 yes
C(19) C(25) C(23) C(24) 41.0(3) 1_555 1_555 1_555 1_555 yes
C(20) C(19) C(18) C(24) -88.2(3) 1_555 1_555 1_555 1_555 yes
C(20) C(19) C(25) C(23) 73.5(3) 1_555 1_555 1_555 1_555 yes
C(20) C(21) C(22) C(23) -41.4(4) 1_555 1_555 1_555 1_555 yes
C(20) C(21) C(22) C(27) -169.0(3) 1_555 1_555 1_555 1_555 yes
C(21) C(20) C(19) C(25) -57.3(4) 1_555 1_555 1_555 1_555 yes
C(21) C(22) C(23) C(24) -54.4(4) 1_555 1_555 1_555 1_555 yes
C(21) C(22) C(23) C(25) 57.6(4) 1_555 1_555 1_555 1_555 yes
C(22) C(21) C(20) C(26) 170.2(3) 1_555 1_555 1_555 1_555 yes
C(24) C(18) C(19) C(25) 26.3(3) 1_555 1_555 1_555 1_555 yes
C(24) C(23) C(22) C(27) 72.7(4) 1_555 1_555 1_555 1_555 yes
C(25) C(19) C(20) C(26) 175.0(3) 1_555 1_555 1_555 1_555 yes
C(25) C(23) C(22) C(27) -175.2(3) 1_555 1_555 1_555 1_555 yes
C(32) C(33) C(34) C(35) -12.2(4) 1_555 1_555 1_555 1_555 yes
C(32) C(33) C(34) C(37) 170.9(3) 1_555 1_555 1_555 1_555 yes
C(32) C(36) C(35) C(34) 11.6(4) 1_555 1_555 1_555 1_555 yes
C(32) C(36) C(35) C(48) -173.0(3) 1_555 1_555 1_555 1_555 yes
C(32) C(59) O(10) C(60) 177.3(3) 1_555 1_555 1_555 1_555 yes
C(32) C(61) O(12) C(62) 178.0(3) 1_555 1_555 1_555 1_555 yes
C(33) C(32) C(36) C(35) -18.1(4) 1_555 1_555 1_555 1_555 yes
C(33) C(34) C(35) C(36) 0.3(4) 1_555 1_555 1_555 1_555 yes
C(33) C(34) C(35) C(48) -174.8(3) 1_555 1_555 1_555 1_555 yes
C(33) C(34) C(37) C(38) 9.4(5) 1_555 1_555 1_555 1_555 yes
C(33) C(34) C(37) C(44) -59.9(5) 1_555 1_555 1_555 1_555 yes
C(34) C(33) C(32) C(36) 18.3(4) 1_555 1_555 1_555 1_555 yes
C(34) C(33) C(32) C(59) 139.3(3) 1_555 1_555 1_555 1_555 yes
C(34) C(33) C(32) C(61) -98.4(3) 1_555 1_555 1_555 1_555 yes
C(34) C(35) C(48) C(49) 136.6(4) 1_555 1_555 1_555 1_555 yes
C(34) C(35) C(48) C(55) -154.3(4) 1_555 1_555 1_555 1_555 yes
C(34) C(37) C(38) C(39) 159.6(3) 1_555 1_555 1_555 1_555 yes
C(34) C(37) C(38) C(44) -108.0(4) 1_555 1_555 1_555 1_555 yes
C(34) C(37) C(44) C(38) 109.2(3) 1_555 1_555 1_555 1_555 yes
C(34) C(37) C(44) C(43) -157.3(3) 1_555 1_555 1_555 1_555 yes
C(35) C(34) C(37) C(38) -167.0(4) 1_555 1_555 1_555 1_555 yes
C(35) C(34) C(37) C(44) 123.6(4) 1_555 1_555 1_555 1_555 yes
C(35) C(36) C(32) C(59) -139.4(3) 1_555 1_555 1_555 1_555 yes
C(35) C(36) C(32) C(61) 99.4(3) 1_555 1_555 1_555 1_555 yes
C(35) C(48) C(49) C(50) -157.7(3) 1_555 1_555 1_555 1_555 yes
C(35) C(48) C(49) C(55) 109.6(3) 1_555 1_555 1_555 1_555 yes
C(35) C(48) C(55) C(49) -106.9(4) 1_555 1_555 1_555 1_555 yes
C(35) C(48) C(55) C(54) 159.8(3) 1_555 1_555 1_555 1_555 yes
C(36) C(35) C(34) C(37) 177.1(3) 1_555 1_555 1_555 1_555 yes
C(36) C(35) C(48) C(49) -38.1(5) 1_555 1_555 1_555 1_555 yes
C(36) C(35) C(48) C(55) 31.0(5) 1_555 1_555 1_555 1_555 yes
C(37) C(34) C(35) C(48) 2.0(6) 1_555 1_555 1_555 1_555 yes
C(37) C(38) C(39) C(40) 153.2(3) 1_555 1_555 1_555 1_555 yes
C(37) C(38) C(39) C(45) 37.5(4) 1_555 1_555 1_555 1_555 yes
C(37) C(38) C(44) C(43) -114.1(3) 1_555 1_555 1_555 1_555 yes
C(37) C(44) C(38) C(39) 115.5(3) 1_555 1_555 1_555 1_555 yes
C(37) C(44) C(43) C(42) -154.4(3) 1_555 1_555 1_555 1_555 yes
C(37) C(44) C(43) C(45) -39.9(4) 1_555 1_555 1_555 1_555 yes
C(38) C(37) C(44) C(43) 93.4(3) 1_555 1_555 1_555 1_555 yes
C(38) C(39) C(40) C(41) -56.1(4) 1_555 1_555 1_555 1_555 yes
C(38) C(39) C(40) C(46) 70.5(5) 1_555 1_555 1_555 1_555 yes
C(38) C(39) C(45) C(43) 41.8(3) 1_555 1_555 1_555 1_555 yes
C(38) C(44) C(43) C(42) -89.7(3) 1_555 1_555 1_555 1_555 yes
C(38) C(44) C(43) C(45) 24.8(3) 1_555 1_555 1_555 1_555 yes
C(39) C(38) C(37) C(44) -92.4(4) 1_555 1_555 1_555 1_555 yes
C(39) C(38) C(44) C(43) 1.4(3) 1_555 1_555 1_555 1_555 yes
C(39) C(40) C(41) C(42) -38.6(4) 1_555 1_555 1_555 1_555 yes
C(39) C(45) C(43) C(42) 73.8(3) 1_555 1_555 1_555 1_555 yes
C(39) C(45) C(43) C(44) -41.1(3) 1_555 1_555 1_555 1_555 yes
C(40) C(39) C(38) C(44) 88.7(3) 1_555 1_555 1_555 1_555 yes
C(40) C(39) C(45) C(43) -74.0(3) 1_555 1_555 1_555 1_555 yes
C(40) C(41) C(42) C(43) 39.3(4) 1_555 1_555 1_555 1_555 yes
C(40) C(41) C(42) C(47) 165.7(3) 1_555 1_555 1_555 1_555 yes
C(41) C(40) C(39) C(45) 55.8(4) 1_555 1_555 1_555 1_555 yes
C(41) C(42) C(43) C(44) 54.8(4) 1_555 1_555 1_555 1_555 yes
C(41) C(42) C(43) C(45) -56.8(4) 1_555 1_555 1_555 1_555 yes
C(42) C(41) C(40) C(46) -166.7(3) 1_555 1_555 1_555 1_555 yes
C(44) C(38) C(39) C(45) -26.9(3) 1_555 1_555 1_555 1_555 yes
C(44) C(43) C(42) C(47) -71.9(4) 1_555 1_555 1_555 1_555 yes
C(45) C(39) C(40) C(46) -177.6(4) 1_555 1_555 1_555 1_555 yes
C(45) C(43) C(42) C(47) 176.4(4) 1_555 1_555 1_555 1_555 yes
C(48) C(49) C(50) C(51) -154.5(3) 1_555 1_555 1_555 1_555 yes
C(48) C(49) C(50) C(56) -39.2(4) 1_555 1_555 1_555 1_555 yes
C(48) C(49) C(55) C(54) 114.9(3) 1_555 1_555 1_555 1_555 yes
C(48) C(55) C(49) C(50) -114.2(3) 1_555 1_555 1_555 1_555 yes
C(48) C(55) C(54) C(53) 152.9(3) 1_555 1_555 1_555 1_555 yes
C(48) C(55) C(54) C(56) 38.6(4) 1_555 1_555 1_555 1_555 yes
C(49) C(48) C(55) C(54) -93.3(4) 1_555 1_555 1_555 1_555 yes
C(49) C(50) C(51) C(52) 53.3(4) 1_555 1_555 1_555 1_555 yes
C(49) C(50) C(51) C(57) -71.5(4) 1_555 1_555 1_555 1_555 yes
C(49) C(50) C(56) C(54) -41.2(3) 1_555 1_555 1_555 1_555 yes
C(49) C(55) C(54) C(53) 88.2(4) 1_555 1_555 1_555 1_555 yes
C(49) C(55) C(54) C(56) -26.1(3) 1_555 1_555 1_555 1_555 yes
C(50) C(49) C(48) C(55) 92.8(4) 1_555 1_555 1_555 1_555 yes
C(50) C(49) C(55) C(54) 0.7(4) 1_555 1_555 1_555 1_555 yes
C(50) C(51) C(52) C(53) 45.1(4) 1_555 1_555 1_555 1_555 yes
C(50) C(56) C(54) C(53) -73.3(3) 1_555 1_555 1_555 1_555 yes
C(50) C(56) C(54) C(55) 41.4(3) 1_555 1_555 1_555 1_555 yes
C(51) C(50) C(49) C(55) -90.3(4) 1_555 1_555 1_555 1_555 yes
C(51) C(50) C(56) C(54) 73.8(3) 1_555 1_555 1_555 1_555 yes
C(51) C(52) C(53) C(54) -45.3(4) 1_555 1_555 1_555 1_555 yes
C(51) C(52) C(53) C(58) -171.9(3) 1_555 1_555 1_555 1_555 yes
C(52) C(51) C(50) C(56) -58.4(4) 1_555 1_555 1_555 1_555 yes
C(52) C(53) C(54) C(55) -52.3(4) 1_555 1_555 1_555 1_555 yes
C(52) C(53) C(54) C(56) 58.7(4) 1_555 1_555 1_555 1_555 yes
C(53) C(52) C(51) C(57) 171.1(3) 1_555 1_555 1_555 1_555 yes
C(55) C(49) C(50) C(56) 25.0(3) 1_555 1_555 1_555 1_555 yes
C(55) C(54) C(53) C(58) 72.9(5) 1_555 1_555 1_555 1_555 yes
C(56) C(50) C(51) C(57) 176.8(3) 1_555 1_555 1_555 1_555 yes
C(56) C(54) C(53) C(58) -176.1(4) 1_555 1_555 1_555 1_555 yes
